data_4302298
loop_
_publ_author_name
'Sarkar, Bijay'
'Wen, Sung-Yin'
'Wang, Jyun-Hua'
'Chiou, Ling-Song'
'Liao, Ping-Kuei'
'Santra, Bidyut Kumar'
'Wang, Ju-Chun'
'Liu, C. W.'

_publ_section_title
;
 Conjugate Base of a Secondary Phosphine Selenide [P(Se)(O^i^Pr)~2~]^-^
 as the Bridging Unit for the Construction of Heterometallic
 Fe(II)--Hg(II)/Cd(II) Complexes
;
_journal_coden_ASTM INOCAJ
_journal_issue 12
_journal_name_full 'Inorganic Chemistry'
_journal_page_first 5129
_journal_page_last 5140
_journal_paper_doi 10.1021/ic8024556
_journal_volume 48
_journal_year 2009
_chemical_formula_sum 'C26 H38 Br4 Cd2 Fe2 O8 P2 Se2'
_chemical_formula_weight 1354.56
_space_group_IT_number 14
_symmetry_cell_setting monoclinic
_symmetry_space_group_name_Hall '-P 2ybc'
_symmetry_space_group_name_H-M 'P 1 21/c 1'
_atom_sites_solution_hydrogens geom
_atom_sites_solution_primary direct
_atom_sites_solution_secondary difmap
_audit_creation_method SHELXL-97
_cell_angle_alpha 90.00
_cell_angle_beta 102.003(2)
_cell_angle_gamma 90.00
_cell_formula_units_Z 4
_cell_length_a 14.8691(9)
_cell_length_b 15.1994(9)
_cell_length_c 19.7322(13)
_cell_measurement_reflns_used 6683
_cell_measurement_temperature 273(2)
_cell_measurement_theta_max 26.59
_cell_measurement_theta_min 2.34
_cell_volume 4362.0(5)
_computing_cell_refinement 'Bruker SMART'
_computing_data_collection 'Bruker SMART'
_computing_data_reduction 'Bruker SAINT'
_computing_molecular_graphics 'Bruker SHELXTL'
_computing_publication_material 'Bruker SHELXTL'
_computing_structure_refinement 'SHELXL-97 (Sheldrick, 1997)'
_computing_structure_solution 'SHELXS-97 (Sheldrick, 1990)'
_diffrn_ambient_temperature 273(2)
_diffrn_measured_fraction_theta_full 0.993
_diffrn_measured_fraction_theta_max 0.993
_diffrn_measurement_device_type 'CCD area detector'
_diffrn_measurement_method 'phi and omega scans'
_diffrn_radiation_monochromator graphite
_diffrn_radiation_source 'fine-focus sealed tube'
_diffrn_radiation_type MoK\a
_diffrn_radiation_wavelength 0.71073
_diffrn_reflns_av_R_equivalents 0.0683
_diffrn_reflns_av_sigmaI/netI 0.0588
_diffrn_reflns_limit_h_max 19
_diffrn_reflns_limit_h_min -19
_diffrn_reflns_limit_k_max 19
_diffrn_reflns_limit_k_min -20
_diffrn_reflns_limit_l_max 26
_diffrn_reflns_limit_l_min -26
_diffrn_reflns_number 48653
_diffrn_reflns_theta_full 28.38
_diffrn_reflns_theta_max 28.38
_diffrn_reflns_theta_min 1.40
_exptl_absorpt_coefficient_mu 7.058
_exptl_absorpt_correction_T_max 0.2260
_exptl_absorpt_correction_T_min 0.1263
_exptl_absorpt_correction_type multi-scan
_exptl_crystal_colour brown
_exptl_crystal_density_diffrn 2.063
_exptl_crystal_density_method 'not measured'
_exptl_crystal_description rod
_exptl_crystal_F_000 2576
_exptl_crystal_size_max 0.40
_exptl_crystal_size_mid 0.30
_exptl_crystal_size_min 0.30
_refine_diff_density_max 1.571
_refine_diff_density_min -1.606
_refine_diff_density_rms 0.136
_refine_ls_extinction_method none
_refine_ls_goodness_of_fit_ref 1.014
_refine_ls_hydrogen_treatment constr
_refine_ls_matrix_type full
_refine_ls_number_parameters 423
_refine_ls_number_reflns 10861
_refine_ls_number_restraints 0
_refine_ls_restrained_S_all 1.014
_refine_ls_R_factor_all 0.0943
_refine_ls_R_factor_gt 0.0513
_refine_ls_shift/su_max 0.001
_refine_ls_shift/su_mean 0.000
_refine_ls_structure_factor_coef Fsqd
_refine_ls_weighting_details 'calc w=1/[\s^2^(Fo^2^)+(0.0637P)^2^+4.3552P] where P=(Fo^2^+2Fc^2^)/3'
_refine_ls_weighting_scheme calc
_refine_ls_wR_factor_gt 0.1135
_refine_ls_wR_factor_ref 0.1318
_reflns_number_gt 7182
_reflns_number_total 10861
_reflns_threshold_expression >2sigma(I)
_cod_duplicate_entry 4333509
_cod_data_source_file ic8024556_si_001_7.cif
_cod_data_source_block 9
_cod_depositor_comments
;
The following automatic conversions were performed:
'_symmetry_cell_setting' value 'Monoclinic' changed to 'monoclinic'
according to '/home/saulius/struct/CIF-dictionaries/cif_core.dic'
dictionary named 'cif_core.dic' version 2.4.1 from 2010-06-29.

Automatic conversion script
Id: cif_fix_enum 1527 2010-12-29 10:47:43Z saulius 
;
_cod_database_code 4302298

loop_
_symmetry_equiv_pos_as_xyz
'x, y, z'
'-x, y+1/2, -z+1/2'
'-x, -y, -z'
'x, -y-1/2, z-1/2'

loop_
_atom_site_label
_atom_site_type_symbol
_atom_site_fract_x
_atom_site_fract_y
_atom_site_fract_z
_atom_site_U_iso_or_equiv
_atom_site_adp_type
_atom_site_occupancy
_atom_site_symmetry_multiplicity
_atom_site_calc_flag
_atom_site_refinement_flags
_atom_site_disorder_assembly
_atom_site_disorder_group
Cd1 Cd 0.13358(3) 0.86030(3) 0.28877(2) 0.05144(13) Uani 1 1 d . . .
Cd2 Cd 0.37779(3) 0.81063(3) 0.36154(2) 0.04994(13) Uani 1 1 d . . .
Se1 Se 0.14212(4) 0.89613(4) 0.16181(3) 0.04824(16) Uani 1 1 d . . .
Se2 Se 0.44086(4) 0.76725(4) 0.25257(3) 0.05001(16) Uani 1 1 d . . .
Br2 Br 0.22181(5) 0.71115(4) 0.33332(3) 0.05436(17) Uani 1 1 d . . .
Fe1 Fe 0.09186(6) 0.70053(5) 0.04875(4) 0.04007(19) Uani 1 1 d . . .
Br3 Br 0.28310(6) 0.95712(5) 0.35342(4) 0.0708(2) Uani 1 1 d . . .
Br4 Br 0.45438(6) 0.76032(6) 0.48139(4) 0.0815(2) Uani 1 1 d . . .
Fe2 Fe 0.58360(7) 0.92213(6) 0.18142(4) 0.0552(2) Uani 1 1 d . . .
Br1 Br 0.00249(6) 0.90026(6) 0.34510(4) 0.0829(3) Uani 1 1 d . . .
P1 P 0.04340(10) 0.79418(9) 0.11833(6) 0.0357(3) Uani 1 1 d . . .
P2 P 0.55613(11) 0.85815(10) 0.27463(8) 0.0445(3) Uani 1 1 d . . .
C7 C -0.0172(5) 0.6533(5) 0.0222(3) 0.0579(16) Uani 1 1 d . . .
C6 C 0.0708(5) 0.7814(4) -0.0173(3) 0.0593(18) Uani 1 1 d . . .
O2 O -0.0867(4) 0.6186(4) 0.0046(3) 0.0901(18) Uani 1 1 d . . .
O1 O 0.0561(5) 0.8334(4) -0.0594(3) 0.0914(19) Uani 1 1 d . . .
O4 O 0.0163(3) 0.7542(3) 0.18669(18) 0.0443(9) Uani 1 1 d . . .
O3 O -0.0466(3) 0.8397(3) 0.07437(19) 0.0460(9) Uani 1 1 d . . .
O8 O 0.5287(3) 0.9162(3) 0.3339(2) 0.0621(13) Uani 1 1 d . . .
O7 O 0.6515(3) 0.8104(4) 0.3064(3) 0.0827(16) Uani 1 1 d . . .
C19 C 0.6242(5) 0.8200(5) 0.1568(4) 0.0656(19) Uani 1 1 d . . .
O5 O 0.6483(4) 0.7545(4) 0.1393(3) 0.101(2) Uani 1 1 d . . .
C1 C 0.1938(5) 0.6568(5) 0.1299(3) 0.066(2) Uani 1 1 d . . .
H1 H 0.1978 0.6689 0.1793 0.080 Uiso 1 1 calc R . .
C2 C 0.2336(5) 0.7072(5) 0.0839(4) 0.071(2) Uani 1 1 d . . .
H2 H 0.2701 0.7608 0.0952 0.086 Uiso 1 1 calc R . .
C4 C 0.1642(5) 0.5905(5) 0.0251(4) 0.067(2) Uani 1 1 d . . .
H4 H 0.1424 0.5481 -0.0121 0.080 Uiso 1 1 calc R . .
C3 C 0.2147(5) 0.6646(6) 0.0200(4) 0.074(2) Uani 1 1 d . . .
H3 H 0.2345 0.6844 -0.0218 0.088 Uiso 1 1 calc R . .
C5 C 0.1513(5) 0.5844(5) 0.0933(4) 0.067(2) Uani 1 1 d . . .
H5 H 0.1193 0.5369 0.1121 0.080 Uiso 1 1 calc R . .
C11 C -0.0401(4) 0.6740(4) 0.1879(3) 0.0538(16) Uani 1 1 d . . .
H11 H -0.0222 0.6305 0.1565 0.065 Uiso 1 1 calc R . .
C8 C -0.0799(5) 0.9292(4) 0.0794(3) 0.0569(16) Uani 1 1 d . . .
H8 H -0.0271 0.9692 0.0885 0.068 Uiso 1 1 calc R . .
C13 C -0.0170(6) 0.6387(6) 0.2589(4) 0.089(3) Uani 1 1 d . . .
H13A H 0.0458 0.6192 0.2689 0.133 Uiso 1 1 calc R . .
H13B H -0.0567 0.5900 0.2628 0.133 Uiso 1 1 calc R . .
H13C H -0.0251 0.6838 0.2911 0.133 Uiso 1 1 calc R . .
C20 C 0.6895(6) 0.9616(6) 0.2280(4) 0.078(2) Uani 1 1 d . . .
C24 C 0.5842(7) 0.9881(6) 0.3723(4) 0.094(3) Uani 1 1 d . . .
H24 H 0.6416 0.9958 0.3561 0.113 Uiso 1 1 calc R . .
O6 O 0.7583(5) 0.9868(5) 0.2581(3) 0.108(2) Uani 1 1 d . . .
C10 C -0.1299(7) 0.9370(6) 0.1373(5) 0.099(3) Uani 1 1 d . . .
H10A H -0.1842 0.9010 0.1276 0.148 Uiso 1 1 calc R . .
H10B H -0.1470 0.9972 0.1420 0.148 Uiso 1 1 calc R . .
H10C H -0.0907 0.9176 0.1797 0.148 Uiso 1 1 calc R . .
C9 C -0.1377(7) 0.9502(7) 0.0095(5) 0.105(3) Uani 1 1 d . . .
H9A H -0.1018 0.9423 -0.0252 0.158 Uiso 1 1 calc R . .
H9B H -0.1584 1.0101 0.0089 0.158 Uiso 1 1 calc R . .
H9C H -0.1899 0.9116 0.0001 0.158 Uiso 1 1 calc R . .
C12 C -0.1389(5) 0.6940(7) 0.1635(5) 0.099(3) Uani 1 1 d . . .
H12A H -0.1579 0.7356 0.1943 0.149 Uiso 1 1 calc R . .
H12B H -0.1740 0.6409 0.1627 0.149 Uiso 1 1 calc R . .
H12C H -0.1487 0.7184 0.1177 0.149 Uiso 1 1 calc R . .
C15 C 0.4612(7) 0.9205(6) 0.1100(4) 0.088(3) Uani 1 1 d . . .
H15 H 0.4229 0.8683 0.0970 0.106 Uiso 1 1 calc R . .
C14 C 0.4536(8) 0.9776(7) 0.1630(5) 0.098(3) Uani 1 1 d . . .
H14 H 0.4090 0.9741 0.1931 0.117 Uiso 1 1 calc R . .
C18 C 0.5194(9) 1.0443(6) 0.1630(5) 0.111(4) Uani 1 1 d . . .
H18 H 0.5297 1.0952 0.1942 0.133 Uiso 1 1 calc R . .
C16 C 0.5272(9) 0.9489(6) 0.0772(4) 0.107(4) Uani 1 1 d . . .
H16 H 0.5447 0.9204 0.0373 0.129 Uiso 1 1 calc R . .
C17 C 0.5657(10) 1.0265(7) 0.1095(5) 0.121(4) Uani 1 1 d . . .
H17 H 0.6142 1.0621 0.0964 0.145 Uiso 1 1 calc R . .
C26 C 0.6032(11) 0.9679(9) 0.4467(5) 0.168(6) Uani 1 1 d . . .
H26A H 0.5475 0.9493 0.4598 0.253 Uiso 1 1 calc R . .
H26B H 0.6265 1.0195 0.4725 0.253 Uiso 1 1 calc R . .
H26C H 0.6481 0.9217 0.4563 0.253 Uiso 1 1 calc R . .
C21 C 0.6660(7) 0.7376(8) 0.3555(5) 0.108(3) Uani 1 1 d . . .
H21 H 0.6070 0.7206 0.3664 0.130 Uiso 1 1 calc R . .
C22 C 0.7029(11) 0.6645(8) 0.3237(7) 0.154(5) Uani 1 1 d . . .
H22A H 0.6616 0.6494 0.2812 0.231 Uiso 1 1 calc R . .
H22B H 0.7101 0.6149 0.3545 0.231 Uiso 1 1 calc R . .
H22C H 0.7616 0.6804 0.3144 0.231 Uiso 1 1 calc R . .
C25 C 0.5255(12) 1.0690(7) 0.3577(6) 0.171(7) Uani 1 1 d . . .
H25A H 0.5108 1.0797 0.3087 0.256 Uiso 1 1 calc R . .
H25B H 0.5584 1.1186 0.3809 0.256 Uiso 1 1 calc R . .
H25C H 0.4699 1.0606 0.3743 0.256 Uiso 1 1 calc R . .
C23 C 0.7293(18) 0.7683(13) 0.4200(9) 0.34(2) Uani 1 1 d . . .
H23A H 0.7917 0.7642 0.4142 0.512 Uiso 1 1 calc R . .
H23B H 0.7215 0.7322 0.4582 0.512 Uiso 1 1 calc R . .
H23C H 0.7154 0.8284 0.4289 0.512 Uiso 1 1 calc R . .

loop_
_atom_site_aniso_label
_atom_site_aniso_U_11
_atom_site_aniso_U_22
_atom_site_aniso_U_33
_atom_site_aniso_U_23
_atom_site_aniso_U_13
_atom_site_aniso_U_12
Cd1 0.0550(3) 0.0585(3) 0.0386(2) -0.00153(19) 0.00445(18) 0.0146(2)
Cd2 0.0488(3) 0.0477(3) 0.0512(2) 0.00232(19) 0.00561(19) 0.0005(2)
Se1 0.0523(4) 0.0490(4) 0.0423(3) -0.0038(2) 0.0075(2) -0.0189(3)
Se2 0.0447(4) 0.0446(4) 0.0598(3) -0.0096(3) 0.0087(3) -0.0146(3)
Br2 0.0462(4) 0.0450(4) 0.0691(4) 0.0045(3) 0.0057(3) -0.0027(3)
Fe1 0.0429(5) 0.0395(5) 0.0372(4) -0.0031(3) 0.0067(3) -0.0013(4)
Br3 0.0761(5) 0.0417(4) 0.0827(5) -0.0141(3) -0.0114(4) 0.0068(3)
Br4 0.0877(6) 0.0861(6) 0.0601(4) 0.0170(4) -0.0090(4) 0.0001(5)
Fe2 0.0710(7) 0.0435(5) 0.0517(5) -0.0079(4) 0.0141(4) -0.0164(5)
Br1 0.0817(6) 0.1123(7) 0.0593(4) 0.0076(4) 0.0254(4) 0.0440(5)
P1 0.0362(8) 0.0371(8) 0.0330(6) -0.0006(5) 0.0054(5) -0.0049(6)
P2 0.0384(8) 0.0424(9) 0.0499(8) -0.0002(6) 0.0024(6) -0.0097(7)
C7 0.061(4) 0.055(4) 0.055(3) -0.013(3) 0.005(3) -0.006(3)
C6 0.088(5) 0.051(4) 0.041(3) -0.002(3) 0.019(3) 0.014(4)
O2 0.068(4) 0.098(4) 0.096(4) -0.026(3) -0.001(3) -0.033(3)
O1 0.148(6) 0.075(4) 0.057(3) 0.021(3) 0.036(3) 0.020(4)
O4 0.046(2) 0.048(2) 0.0407(19) 0.0030(17) 0.0138(16) -0.0095(19)
O3 0.042(2) 0.043(2) 0.048(2) -0.0059(17) -0.0010(17) 0.0023(18)
O8 0.071(3) 0.066(3) 0.051(2) -0.020(2) 0.017(2) -0.032(2)
O7 0.051(3) 0.079(4) 0.102(4) 0.027(3) -0.020(3) -0.013(3)
C19 0.052(4) 0.072(5) 0.070(4) -0.018(4) 0.006(3) -0.007(4)
O5 0.081(4) 0.094(5) 0.122(5) -0.041(4) 0.010(4) 0.019(4)
C1 0.057(4) 0.089(6) 0.049(3) -0.006(4) 0.000(3) 0.029(4)
C2 0.034(4) 0.073(5) 0.105(6) -0.011(4) 0.010(4) -0.005(3)
C4 0.065(5) 0.062(5) 0.070(4) -0.022(4) 0.006(4) 0.022(4)
C3 0.067(5) 0.087(6) 0.076(5) 0.005(4) 0.036(4) 0.020(5)
C5 0.059(5) 0.053(4) 0.090(5) 0.025(4) 0.018(4) 0.018(4)
C11 0.049(4) 0.057(4) 0.056(3) 0.003(3) 0.013(3) -0.019(3)
C8 0.056(4) 0.043(4) 0.066(4) -0.001(3) -0.001(3) 0.005(3)
C13 0.097(7) 0.084(6) 0.079(5) 0.030(4) 0.005(4) -0.039(5)
C20 0.092(6) 0.082(6) 0.070(4) -0.026(4) 0.036(4) -0.043(5)
C24 0.113(7) 0.104(7) 0.074(5) -0.038(5) 0.039(5) -0.078(6)
O6 0.091(4) 0.145(6) 0.096(4) -0.049(4) 0.036(3) -0.072(4)
C10 0.100(7) 0.093(7) 0.117(7) 0.010(5) 0.053(6) 0.042(6)
C9 0.117(8) 0.095(7) 0.088(6) 0.013(5) -0.015(5) 0.036(6)
C12 0.053(5) 0.106(7) 0.136(8) 0.034(6) 0.014(5) -0.027(5)
C15 0.108(7) 0.067(5) 0.072(5) 0.000(4) -0.019(5) 0.009(5)
C14 0.121(8) 0.075(7) 0.089(6) 0.014(5) 0.004(5) 0.042(6)
C18 0.186(12) 0.040(5) 0.097(7) -0.005(4) 0.007(7) 0.016(6)
C16 0.191(12) 0.073(6) 0.055(4) 0.003(4) 0.018(6) -0.016(7)
C17 0.196(13) 0.076(7) 0.090(7) 0.020(5) 0.030(7) -0.030(7)
C26 0.223(16) 0.164(13) 0.089(7) -0.052(8) -0.034(9) -0.038(12)
C21 0.079(7) 0.119(9) 0.112(8) 0.042(7) -0.014(5) 0.020(6)
C22 0.192(15) 0.094(9) 0.161(12) 0.030(8) 0.001(10) 0.030(10)
C25 0.32(2) 0.051(6) 0.113(8) -0.013(6) -0.027(10) -0.043(9)
C23 0.48(4) 0.22(2) 0.203(18) -0.027(15) -0.23(2) 0.16(2)

loop_
_atom_type_symbol
_atom_type_description
_atom_type_scat_dispersion_real
_atom_type_scat_dispersion_imag
_atom_type_scat_source
C C 0.0033 0.0016 'International Tables Vol C Tables 4.2.6.8 and 6.1.1.4'
H H 0.0000 0.0000 'International Tables Vol C Tables 4.2.6.8 and 6.1.1.4'
O O 0.0106 0.0060 'International Tables Vol C Tables 4.2.6.8 and 6.1.1.4'
P P 0.1023 0.0942 'International Tables Vol C Tables 4.2.6.8 and 6.1.1.4'
Fe Fe 0.3463 0.8444 'International Tables Vol C Tables 4.2.6.8 and 6.1.1.4'
Se Se -0.0929 2.2259 'International Tables Vol C Tables 4.2.6.8 and 6.1.1.4'
Br Br -0.2901 2.4595 'International Tables Vol C Tables 4.2.6.8 and 6.1.1.4'
Cd Cd -0.8075 1.2024 'International Tables Vol C Tables 4.2.6.8 and 6.1.1.4'

loop_
_geom_angle_atom_site_label_1
_geom_angle_atom_site_label_2
_geom_angle_atom_site_label_3
_geom_angle
_geom_angle_site_symmetry_1
_geom_angle_site_symmetry_3
_geom_angle_publ_flag
Br1 Cd1 Se1 125.13(3) . . ?
Br1 Cd1 Br2 115.62(3) . . ?
Se1 Cd1 Br2 112.11(3) . . ?
Br1 Cd1 Br3 107.01(3) . . ?
Se1 Cd1 Br3 97.97(3) . . ?
Br2 Cd1 Br3 90.41(2) . . ?
Br4 Cd2 Se2 121.87(3) . . ?
Br4 Cd2 Br3 116.56(3) . . ?
Se2 Cd2 Br3 116.47(3) . . ?
Br4 Cd2 Br2 102.85(3) . . ?
Se2 Cd2 Br2 97.35(2) . . ?
Br3 Cd2 Br2 92.02(3) . . ?
P1 Se1 Cd1 93.82(4) . . ?
P2 Se2 Cd2 94.47(5) . . ?
Cd1 Br2 Cd2 86.29(2) . . ?
C7 Fe1 C6 93.1(3) . . ?
C7 Fe1 C1 125.6(3) . . ?
C6 Fe1 C1 141.3(4) . . ?
C7 Fe1 C2 158.6(3) . . ?
C6 Fe1 C2 102.9(4) . . ?
C1 Fe1 C2 39.7(3) . . ?
C7 Fe1 C5 93.7(3) . . ?
C6 Fe1 C5 153.2(3) . . ?
C1 Fe1 C5 39.2(3) . . ?
C2 Fe1 C5 65.7(3) . . ?
C7 Fe1 C4 95.3(3) . . ?
C6 Fe1 C4 114.3(3) . . ?
C1 Fe1 C4 65.7(3) . . ?
C2 Fe1 C4 65.2(3) . . ?
C5 Fe1 C4 39.2(3) . . ?
C7 Fe1 C3 128.1(3) . . ?
C6 Fe1 C3 90.7(3) . . ?
C1 Fe1 C3 65.6(3) . . ?
C2 Fe1 C3 39.0(3) . . ?
C5 Fe1 C3 64.9(3) . . ?
C4 Fe1 C3 38.2(3) . . ?
C7 Fe1 P1 92.8(2) . . ?
C6 Fe1 P1 88.8(2) . . ?
C1 Fe1 P1 90.40(19) . . ?
C2 Fe1 P1 101.6(2) . . ?
C5 Fe1 P1 116.7(2) . . ?
C4 Fe1 P1 155.0(2) . . ?
C3 Fe1 P1 139.0(3) . . ?
Cd2 Br3 Cd1 86.90(2) . . ?
C20 Fe2 C19 97.1(4) . . ?
C20 Fe2 C15 158.8(4) . . ?
C19 Fe2 C15 96.0(3) . . ?
C20 Fe2 C14 131.0(4) . . ?
C19 Fe2 C14 131.9(4) . . ?
C15 Fe2 C14 39.1(3) . . ?
C20 Fe2 C18 96.6(5) . . ?
C19 Fe2 C18 154.6(4) . . ?
C15 Fe2 C18 65.4(4) . . ?
C14 Fe2 C18 39.6(4) . . ?
C20 Fe2 C16 125.5(4) . . ?
C19 Fe2 C16 89.5(4) . . ?
C15 Fe2 C16 38.0(4) . . ?
C14 Fe2 C16 65.1(4) . . ?
C18 Fe2 C16 65.2(4) . . ?
C20 Fe2 C17 94.0(5) . . ?
C19 Fe2 C17 118.6(4) . . ?
C15 Fe2 C17 65.0(4) . . ?
C14 Fe2 C17 65.9(5) . . ?
C18 Fe2 C17 39.0(4) . . ?
C16 Fe2 C17 39.1(4) . . ?
C20 Fe2 P2 90.9(2) . . ?
C19 Fe2 P2 88.6(3) . . ?
C15 Fe2 P2 106.1(3) . . ?
C14 Fe2 P2 89.9(3) . . ?
C18 Fe2 P2 112.5(3) . . ?
C16 Fe2 P2 143.5(3) . . ?
C17 Fe2 P2 151.5(4) . . ?
O3 P1 O4 107.1(2) . . ?
O3 P1 Se1 108.99(16) . . ?
O4 P1 Se1 101.78(15) . . ?
O3 P1 Fe1 106.74(15) . . ?
O4 P1 Fe1 116.81(16) . . ?
Se1 P1 Fe1 115.07(7) . . ?
O8 P2 O7 107.8(3) . . ?
O8 P2 Se2 100.87(17) . . ?
O7 P2 Se2 112.8(2) . . ?
O8 P2 Fe2 119.60(19) . . ?
O7 P2 Fe2 103.0(2) . . ?
Se2 P2 Fe2 112.99(7) . . ?
O2 C7 Fe1 176.8(7) . . ?
O1 C6 Fe1 179.0(7) . . ?
C11 O4 P1 124.5(3) . . ?
C8 O3 P1 128.8(4) . . ?
C24 O8 P2 126.0(5) . . ?
C21 O7 P2 127.0(6) . . ?
O5 C19 Fe2 177.9(7) . . ?
C5 C1 C2 107.4(6) . . ?
C5 C1 Fe1 70.9(4) . . ?
C2 C1 Fe1 70.4(4) . . ?
C3 C2 C1 107.4(7) . . ?
C3 C2 Fe1 71.1(4) . . ?
C1 C2 Fe1 69.9(4) . . ?
C3 C4 C5 108.2(6) . . ?
C3 C4 Fe1 70.9(4) . . ?
C5 C4 Fe1 70.1(4) . . ?
C4 C3 C2 109.0(7) . . ?
C4 C3 Fe1 70.9(4) . . ?
C2 C3 Fe1 69.9(4) . . ?
C1 C5 C4 108.0(7) . . ?
C1 C5 Fe1 70.0(4) . . ?
C4 C5 Fe1 70.8(4) . . ?
C13 C11 C12 113.8(7) . . ?
C13 C11 O4 107.1(5) . . ?
C12 C11 O4 110.7(6) . . ?
O3 C8 C10 110.9(6) . . ?
O3 C8 C9 105.8(6) . . ?
C10 C8 C9 114.0(7) . . ?
O6 C20 Fe2 179.7(9) . . ?
C26 C24 O8 109.1(7) . . ?
C26 C24 C25 110.3(9) . . ?
O8 C24 C25 105.5(8) . . ?
C16 C15 C14 110.1(9) . . ?
C16 C15 Fe2 72.4(6) . . ?
C14 C15 Fe2 71.0(5) . . ?
C15 C14 C18 106.7(10) . . ?
C15 C14 Fe2 69.9(6) . . ?
C18 C14 Fe2 70.8(6) . . ?
C17 C18 C14 108.0(9) . . ?
C17 C18 Fe2 71.3(6) . . ?
C14 C18 Fe2 69.6(5) . . ?
C15 C16 C17 108.5(9) . . ?
C15 C16 Fe2 69.5(5) . . ?
C17 C16 Fe2 71.0(5) . . ?
C18 C17 C16 106.7(10) . . ?
C18 C17 Fe2 69.6(5) . . ?
C16 C17 Fe2 69.9(5) . . ?
C22 C21 O7 108.3(10) . . ?
C22 C21 C23 112.5(12) . . ?
O7 C21 C23 108.0(12) . . ?

loop_
_geom_bond_atom_site_label_1
_geom_bond_atom_site_label_2
_geom_bond_distance
_geom_bond_site_symmetry_2
_geom_bond_publ_flag
Cd1 Br1 2.5110(9) . ?
Cd1 Se1 2.5925(7) . ?
Cd1 Br2 2.6745(8) . ?
Cd1 Br3 2.7488(9) . ?
Cd2 Br4 2.5207(8) . ?
Cd2 Se2 2.6033(8) . ?
Cd2 Br3 2.6214(9) . ?
Cd2 Br2 2.7274(8) . ?
Se1 P1 2.1836(15) . ?
Se2 P2 2.1738(16) . ?
Fe1 C7 1.751(7) . ?
Fe1 C6 1.772(7) . ?
Fe1 C1 2.073(6) . ?
Fe1 C2 2.079(7) . ?
Fe1 C5 2.085(7) . ?
Fe1 C4 2.094(6) . ?
Fe1 C3 2.094(7) . ?
Fe1 P1 2.2003(15) . ?
Fe2 C20 1.755(9) . ?
Fe2 C19 1.771(8) . ?
Fe2 C15 2.057(9) . ?
Fe2 C14 2.070(10) . ?
Fe2 C18 2.085(9) . ?
Fe2 C16 2.093(9) . ?
Fe2 C17 2.107(9) . ?
Fe2 P2 2.1927(17) . ?
P1 O3 1.593(4) . ?
P1 O4 1.605(4) . ?
P2 O8 1.585(4) . ?
P2 O7 1.601(5) . ?
C7 O2 1.148(8) . ?
C6 O1 1.134(7) . ?
O4 C11 1.483(7) . ?
O3 C8 1.459(7) . ?
O8 C24 1.480(8) . ?
O7 C21 1.456(11) . ?
C19 O5 1.136(9) . ?
C1 C5 1.393(11) . ?
C1 C2 1.410(11) . ?
C2 C3 1.392(11) . ?
C4 C3 1.369(11) . ?
C4 C5 1.401(10) . ?
C11 C13 1.472(9) . ?
C11 C12 1.478(10) . ?
C8 C10 1.492(10) . ?
C8 C9 1.500(10) . ?
C20 O6 1.137(9) . ?
C24 C26 1.468(13) . ?
C24 C25 1.500(16) . ?
C15 C16 1.353(14) . ?
C15 C14 1.381(12) . ?
C14 C18 1.408(15) . ?
C18 C17 1.401(15) . ?
C16 C17 1.404(13) . ?
C21 C22 1.440(16) . ?
C21 C23 1.490(17) . ?
